data_4066839
loop_
_publ_author_name
'Makino, Takeshi'
'Yamasaki, Ryu'
'Azumaya, Isao'
'Masu, Hyuma'
'Saito, Shinichi'

_publ_section_title
;
 Synthesis and Characterization of Silver and Palladium Complexes with
 Xanthene-Based N-Heterocyclic Carbene&#x2212;Oxazoline Ligands
;
_journal_issue 23
_journal_name_full Organometallics
_journal_page_first 6291
_journal_paper_doi 10.1021/om100673e
_journal_volume 29
_journal_year 2010
_chemical_formula_sum 'C57 H71 Cl2 N3 O2 Pd'
_chemical_formula_weight 1007.47
_chemical_name_systematic
; 
 ? 
;
_space_group_IT_number 14
_symmetry_cell_setting monoclinic
_symmetry_space_group_name_Hall '-P 2ybc'
_symmetry_space_group_name_H-M 'P 1 21/c 1'
_atom_sites_solution_hydrogens geom
_atom_sites_solution_primary direct
_atom_sites_solution_secondary difmap
_audit_creation_method SHELXL-97
_cell_angle_alpha 90.00
_cell_angle_beta 107.168(3)
_cell_angle_gamma 90.00
_cell_formula_units_Z 4
_cell_length_a 12.4533(11)
_cell_length_b 14.9455(13)
_cell_length_c 29.0475(19)
_cell_measurement_reflns_used 4846
_cell_measurement_temperature 90
_cell_measurement_theta_max 25.51
_cell_measurement_theta_min 2.14
_cell_volume 5165.5(7)
_computing_cell_refinement 'Smart (Bruker AXS)'
_computing_data_collection 'Smart (Bruker AXS)'
_computing_data_reduction 'SAINT (Bruker AXS, 2004)'
_computing_molecular_graphics 'XSHEL (Bruker AXS,2002)'
_computing_publication_material 'XCIF (Bruker AXS, 2001)'
_computing_structure_refinement 'SHELXL-97 (Sheldrick, 1997)'
_computing_structure_solution 'SHELXS-97 (Sheldrick, 1997)'
_diffrn_ambient_temperature 90
_diffrn_detector_area_resol_mean 8.333
_diffrn_measured_fraction_theta_full 1.000
_diffrn_measured_fraction_theta_max 0.992
_diffrn_measurement_device_type 'Bruker Smart1000 CCD area detector'
_diffrn_measurement_method 'omega scans'
_diffrn_radiation_monochromator graphite
_diffrn_radiation_source 'fine-focus sealed tube'
_diffrn_radiation_type MoK\a
_diffrn_radiation_wavelength 0.71073
_diffrn_reflns_av_R_equivalents 0.0797
_diffrn_reflns_av_sigmaI/netI 0.1174
_diffrn_reflns_limit_h_max 15
_diffrn_reflns_limit_h_min -16
_diffrn_reflns_limit_k_max 19
_diffrn_reflns_limit_k_min -15
_diffrn_reflns_limit_l_max 37
_diffrn_reflns_limit_l_min -30
_diffrn_reflns_number 30791
_diffrn_reflns_theta_full 25.00
_diffrn_reflns_theta_max 27.53
_diffrn_reflns_theta_min 1.47
_exptl_absorpt_coefficient_mu 0.506
_exptl_absorpt_correction_T_max 0.9279
_exptl_absorpt_correction_T_min 0.8427
_exptl_absorpt_correction_type empirical
_exptl_absorpt_process_details
;
SADABS Sheldrick 1996
;
_exptl_crystal_colour yellow
_exptl_crystal_density_diffrn 1.295
_exptl_crystal_density_method 'not measured'
_exptl_crystal_description prismatic
_exptl_crystal_F_000 2120
_exptl_crystal_size_max 0.35
_exptl_crystal_size_mid 0.30
_exptl_crystal_size_min 0.15
_refine_diff_density_max 2.043
_refine_diff_density_min -2.171
_refine_diff_density_rms 0.196
_refine_ls_extinction_method none
_refine_ls_goodness_of_fit_ref 1.051
_refine_ls_hydrogen_treatment constr
_refine_ls_matrix_type full
_refine_ls_number_parameters 598
_refine_ls_number_reflns 11821
_refine_ls_number_restraints 31
_refine_ls_restrained_S_all 1.055
_refine_ls_R_factor_all 0.1438
_refine_ls_R_factor_gt 0.0548
_refine_ls_shift/su_max 0.002
_refine_ls_shift/su_mean 0.000
_refine_ls_structure_factor_coef Fsqd
_refine_ls_weighting_details 'calc w=1/[\s^2^(Fo^2^)+(0.0952P)^2^+0.0000P] where P=(Fo^2^+2Fc^2^)/3'
_refine_ls_weighting_scheme calc
_refine_ls_wR_factor_gt 0.1324
_refine_ls_wR_factor_ref 0.1911
_reflns_number_gt 6309
_reflns_number_total 11821
_reflns_threshold_expression >2sigma(I)
_cod_data_source_file om100673e_si_001.cif
_cod_data_source_block 16(7021mas)
_cod_depositor_comments
;
The following automatic conversions were performed:

'_symmetry_cell_setting' value 'Monoclinic' changed to 'monoclinic'
according to /home/saulius/struct/CIF-dictionaries/cif_core.dic
dictionary named 'cif_core.dic' version 2.4.1 from 2010-06-29.

Automatic conversion script
Id: cif_fix_values 1715 2011-07-08 13:25:40Z adriana 
;
_cod_original_sg_symbol_H-M 'P2(1)/c  '
_cod_database_code 4066839

loop_
_symmetry_equiv_pos_as_xyz
'x, y, z'
'-x, y+1/2, -z+1/2'
'-x, -y, -z'
'x, -y-1/2, z-1/2'

loop_
_atom_site_label
_atom_site_type_symbol
_atom_site_fract_x
_atom_site_fract_y
_atom_site_fract_z
_atom_site_U_iso_or_equiv
_atom_site_adp_type
_atom_site_occupancy
_atom_site_symmetry_multiplicity
_atom_site_calc_flag
_atom_site_refinement_flags
Pd1 Pd 1.13537(3) 0.55605(3) 0.680426(13) 0.01522(12) Uani 1 1 d .
Cl1 Cl 1.01240(10) 0.47694(9) 0.71086(4) 0.0200(3) Uani 1 1 d .
Cl2 Cl 1.26240(10) 0.63317(9) 0.65178(4) 0.0210(3) Uani 1 1 d .
O1 O 0.6390(3) 0.6595(2) 0.51459(11) 0.0170(7) Uani 1 1 d .
O2 O 1.1402(3) 0.3528(2) 0.57678(12) 0.0256(9) Uani 1 1 d .
N1 N 1.0377(3) 0.7079(3) 0.71778(14) 0.0158(9) Uani 1 1 d .
N2 N 1.2107(3) 0.6853(3) 0.76066(13) 0.0128(8) Uani 1 1 d .
N3 N 1.1494(3) 0.4493(3) 0.63619(14) 0.0185(9) Uani 1 1 d .
C1 C 1.1279(4) 0.6563(4) 0.72239(16) 0.0186(11) Uani 1 1 d .
C2 C 1.0631(4) 0.7863(3) 0.74925(17) 0.0194(11) Uani 1 1 d .
H2A H 1.0016 0.7994 0.7634 0.023 Uiso 1 1 calc R
H2B H 1.0775 0.8398 0.7319 0.023 Uiso 1 1 calc R
C3 C 1.1694(4) 0.7557(4) 0.78762(18) 0.0210(12) Uani 1 1 d .
H3A H 1.2243 0.8050 0.7978 0.025 Uiso 1 1 calc R
H3B H 1.1521 0.7307 0.8162 0.025 Uiso 1 1 calc R
C4 C 0.9305(4) 0.7040(3) 0.68044(16) 0.0130(10) Uani 1 1 d .
C5 C 0.8373(4) 0.6753(3) 0.69429(17) 0.0164(11) Uani 1 1 d .
C6 C 0.7321(4) 0.6833(3) 0.66018(16) 0.0161(11) Uani 1 1 d .
H6 H 0.6675 0.6647 0.6686 0.019 Uiso 1 1 calc R
C7 C 0.7184(4) 0.7175(3) 0.61407(17) 0.0173(11) Uani 1 1 d .
C8 C 0.8128(4) 0.7431(3) 0.60172(18) 0.0206(11) Uani 1 1 d .
H8 H 0.8045 0.7643 0.5700 0.025 Uiso 1 1 calc R
C9 C 0.9206(4) 0.7387(3) 0.63475(17) 0.0155(10) Uani 1 1 d .
C10 C 0.8447(4) 0.6397(4) 0.74376(17) 0.0213(12) Uani 1 1 d .
H10 H 0.9254 0.6256 0.7604 0.026 Uiso 1 1 calc R
C11 C 0.8066(5) 0.7110(4) 0.77407(19) 0.0297(14) Uani 1 1 d .
H11A H 0.7306 0.7313 0.7567 0.045 Uiso 1 1 calc R
H11B H 0.8584 0.7620 0.7796 0.045 Uiso 1 1 calc R
H11C H 0.8068 0.6851 0.8051 0.045 Uiso 1 1 calc R
C12 C 0.7769(4) 0.5540(4) 0.7424(2) 0.0282(13) Uani 1 1 d .
H12A H 0.8004 0.5089 0.7228 0.042 Uiso 1 1 calc R
H12B H 0.6967 0.5668 0.7282 0.042 Uiso 1 1 calc R
H12C H 0.7900 0.5312 0.7752 0.042 Uiso 1 1 calc R
C13 C 1.0201(4) 0.7760(4) 0.62056(18) 0.0207(11) Uani 1 1 d .
H13 H 1.0904 0.7588 0.6461 0.025 Uiso 1 1 calc R
C14 C 1.0154(5) 0.8783(4) 0.6176(2) 0.0311(14) Uani 1 1 d .
H14A H 1.0111 0.9028 0.6483 0.047 Uiso 1 1 calc R
H14B H 0.9489 0.8968 0.5917 0.047 Uiso 1 1 calc R
H14C H 1.0832 0.9009 0.6109 0.047 Uiso 1 1 calc R
C15 C 1.0257(5) 0.7357(4) 0.57280(18) 0.0279(13) Uani 1 1 d .
H15A H 0.9610 0.7562 0.5466 0.042 Uiso 1 1 calc R
H15B H 1.0245 0.6703 0.5748 0.042 Uiso 1 1 calc R
H15C H 1.0953 0.7549 0.5665 0.042 Uiso 1 1 calc R
C16 C 0.6023(4) 0.7335(3) 0.58139(17) 0.0176(11) Uani 1 1 d .
C17 C 0.5249(4) 0.7755(4) 0.60031(18) 0.0240(12) Uani 1 1 d .
H17 H 0.5471 0.7929 0.6332 0.029 Uiso 1 1 calc R
C18 C 0.4164(4) 0.7923(4) 0.57201(19) 0.0273(13) Uani 1 1 d .
H18 H 0.3638 0.8184 0.5860 0.033 Uiso 1 1 calc R
C19 C 0.3838(4) 0.7712(4) 0.52326(19) 0.0270(13) Uani 1 1 d .
H19 H 0.3098 0.7851 0.5038 0.032 Uiso 1 1 calc R
C20 C 0.4583(4) 0.7302(4) 0.50291(18) 0.0221(12) Uani 1 1 d .
C21 C 0.5660(4) 0.7084(4) 0.53294(17) 0.0184(11) Uani 1 1 d .
C22 C 0.4324(4) 0.7085(4) 0.44993(17) 0.0231(12) Uani 1 1 d .
C23 C 0.4885(5) 0.7799(4) 0.42566(19) 0.0314(14) Uani 1 1 d .
H23A H 0.5697 0.7806 0.4415 0.047 Uiso 1 1 calc R
H23B H 0.4570 0.8390 0.4287 0.047 Uiso 1 1 calc R
H23C H 0.4741 0.7652 0.3915 0.047 Uiso 1 1 calc R
C24 C 0.3055(5) 0.7097(4) 0.42451(18) 0.0306(14) Uani 1 1 d .
H24A H 0.2754 0.7691 0.4280 0.046 Uiso 1 1 calc R
H24B H 0.2685 0.6647 0.4390 0.046 Uiso 1 1 calc R
H24C H 0.2918 0.6963 0.3902 0.046 Uiso 1 1 calc R
C25 C 0.4849(4) 0.6181(4) 0.44563(17) 0.0203(12) Uani 1 1 d .
C26 C 0.4388(5) 0.5568(4) 0.40934(17) 0.0244(12) Uani 1 1 d .
H26 H 0.3665 0.5676 0.3875 0.029 Uiso 1 1 calc R
C27 C 0.4962(5) 0.4806(4) 0.40464(17) 0.0256(13) Uani 1 1 d .
H27 H 0.4639 0.4399 0.3792 0.031 Uiso 1 1 calc R
C28 C 0.6007(4) 0.4625(4) 0.43656(17) 0.0233(12) Uani 1 1 d .
H28 H 0.6393 0.4095 0.4327 0.028 Uiso 1 1 calc R
C29 C 0.6505(4) 0.5213(4) 0.47450(16) 0.0187(11) Uani 1 1 d .
C30 C 0.5904(4) 0.5984(4) 0.47847(16) 0.0173(11) Uani 1 1 d .
C31 C 0.7632(4) 0.4975(3) 0.50697(16) 0.0181(11) Uani 1 1 d .
C32 C 0.8361(5) 0.4443(3) 0.48907(17) 0.0217(12) Uani 1 1 d .
H32 H 0.8128 0.4265 0.4562 0.026 Uiso 1 1 calc R
C33 C 0.9398(4) 0.4177(4) 0.51814(17) 0.0221(12) Uani 1 1 d .
H33 H 0.9863 0.3812 0.5052 0.027 Uiso 1 1 calc R
C34 C 0.9778(4) 0.4439(3) 0.56674(17) 0.0180(11) Uani 1 1 d .
C35 C 0.9062(4) 0.4962(3) 0.58481(17) 0.0186(11) Uani 1 1 d .
H35 H 0.9297 0.5144 0.6176 0.022 Uiso 1 1 calc R
C36 C 0.8010(4) 0.5218(4) 0.55530(17) 0.0194(11) Uani 1 1 d .
H36 H 0.7537 0.5568 0.5685 0.023 Uiso 1 1 calc R
C37 C 1.0904(4) 0.4180(3) 0.59569(17) 0.0177(11) Uani 1 1 d .
C38 C 1.2588(4) 0.4037(4) 0.65054(19) 0.0229(12) Uani 1 1 d .
H38A H 1.2703 0.3714 0.6814 0.027 Uiso 1 1 calc R
H38B H 1.3209 0.4470 0.6541 0.027 Uiso 1 1 calc R
C39 C 1.2524(4) 0.3386(4) 0.60942(18) 0.0245(12) Uani 1 1 d .
H39A H 1.3105 0.3524 0.5934 0.029 Uiso 1 1 calc R
H39B H 1.2622 0.2761 0.6212 0.029 Uiso 1 1 calc R
C40 C 1.3224(4) 0.6504(3) 0.77981(16) 0.0169(11) Uani 1 1 d .
C41 C 1.3401(4) 0.5700(3) 0.80637(17) 0.0191(11) Uani 1 1 d .
C42 C 1.4518(5) 0.5417(4) 0.82584(18) 0.0265(13) Uani 1 1 d .
H42 H 1.4668 0.4877 0.8438 0.032 Uiso 1 1 calc R
C43 C 1.5400(5) 0.5904(4) 0.8196(2) 0.0304(14) Uani 1 1 d .
H43 H 1.6148 0.5691 0.8324 0.036 Uiso 1 1 calc R
C44 C 1.5202(4) 0.6701(4) 0.79462(19) 0.0282(13) Uani 1 1 d .
H44 H 1.5822 0.7039 0.7915 0.034 Uiso 1 1 calc R
C45 C 1.4119(4) 0.7024(4) 0.77395(17) 0.0189(11) Uani 1 1 d .
C46 C 1.2466(4) 0.5167(4) 0.81666(17) 0.0213(11) Uani 1 1 d .
H46 H 1.1733 0.5430 0.7974 0.026 Uiso 1 1 calc R
C47 C 1.2536(5) 0.5238(5) 0.86983(19) 0.0388(16) Uani 1 1 d .
H47A H 1.2414 0.5860 0.8776 0.058 Uiso 1 1 calc R
H47B H 1.3280 0.5041 0.8896 0.058 Uiso 1 1 calc R
H47C H 1.1958 0.4857 0.8765 0.058 Uiso 1 1 calc R
C48 C 1.2496(5) 0.4190(4) 0.8014(2) 0.0334(14) Uani 1 1 d .
H48A H 1.3198 0.3912 0.8206 0.050 Uiso 1 1 calc R
H48B H 1.2452 0.4163 0.7672 0.050 Uiso 1 1 calc R
H48C H 1.1856 0.3868 0.8067 0.050 Uiso 1 1 calc R
C49 C 1.3944(4) 0.7913(4) 0.74765(18) 0.0237(12) Uani 1 1 d .
H49 H 1.3122 0.7984 0.7311 0.028 Uiso 1 1 calc R
C50 C 1.4563(5) 0.7976(4) 0.70938(19) 0.0295(13) Uani 1 1 d .
H50A H 1.4384 0.7450 0.6884 0.044 Uiso 1 1 calc R
H50B H 1.5375 0.7999 0.7252 0.044 Uiso 1 1 calc R
H50C H 1.4326 0.8518 0.6901 0.044 Uiso 1 1 calc R
C51 C 1.4320(5) 0.8690(4) 0.7837(2) 0.0314(14) Uani 1 1 d .
H51A H 1.5101 0.8594 0.8032 0.047 Uiso 1 1 calc R
H51B H 1.3835 0.8715 0.8048 0.047 Uiso 1 1 calc R
H51C H 1.4265 0.9255 0.7661 0.047 Uiso 1 1 calc R
C52 C 1.0160(13) 0.6683(11) 0.8995(6) 0.202(8) Uani 1 1 d DU
H52A H 0.9541 0.7049 0.8798 0.303 Uiso 1 1 calc R
H52B H 1.0219 0.6133 0.8820 0.303 Uiso 1 1 calc R
H52C H 1.0865 0.7020 0.9062 0.303 Uiso 1 1 calc R
C53 C 0.9941(19) 0.6452(9) 0.9455(5) 0.188(8) Uani 1 1 d DU
H53A H 0.9941 0.6994 0.9651 0.225 Uiso 1 1 calc R
H53B H 1.0513 0.6029 0.9645 0.225 Uiso 1 1 calc R
C54 C 0.8727(14) 0.6000(9) 0.9291(5) 0.166(6) Uani 1 1 d U
H54A H 0.8198 0.6389 0.9054 0.199 Uiso 1 1 calc R
H54B H 0.8769 0.5417 0.9136 0.199 Uiso 1 1 calc R
C55 C 0.8323(16) 0.5868(8) 0.9705(4) 0.166(7) Uani 1 1 d U
H55A H 0.8217 0.6461 0.9837 0.199 Uiso 1 1 calc R
H55B H 0.8908 0.5547 0.9956 0.199 Uiso 1 1 calc R
C56 C 0.7246(14) 0.5357(9) 0.9605(5) 0.144(6) Uani 1 1 d U
H56A H 0.7383 0.4760 0.9485 0.173 Uiso 1 1 calc R
H56B H 0.6695 0.5662 0.9334 0.173 Uiso 1 1 calc R
C57 C 0.6668(15) 0.5201(7) 0.9993(3) 0.185(8) Uani 1 1 d U
H57A H 0.6592 0.5772 1.0147 0.278 Uiso 1 1 calc R
H57B H 0.7119 0.4788 1.0236 0.278 Uiso 1 1 calc R
H57C H 0.5922 0.4943 0.9847 0.278 Uiso 1 1 calc R

loop_
_atom_site_aniso_label
_atom_site_aniso_U_11
_atom_site_aniso_U_22
_atom_site_aniso_U_33
_atom_site_aniso_U_23
_atom_site_aniso_U_13
_atom_site_aniso_U_12
Pd1 0.0152(2) 0.0176(2) 0.0139(2) -0.00123(16) 0.00599(15) 0.00058(17)
Cl1 0.0220(7) 0.0192(7) 0.0193(6) 0.0018(5) 0.0065(5) -0.0036(5)
Cl2 0.0202(7) 0.0255(7) 0.0214(6) -0.0032(5) 0.0125(5) -0.0022(5)
O1 0.0154(18) 0.023(2) 0.0128(17) -0.0047(14) 0.0043(14) -0.0022(15)
O2 0.029(2) 0.024(2) 0.025(2) -0.0063(16) 0.0093(17) 0.0094(17)
N1 0.012(2) 0.017(2) 0.018(2) -0.0066(17) 0.0048(17) -0.0019(18)
N2 0.009(2) 0.017(2) 0.0125(19) -0.0029(16) 0.0043(16) 0.0009(17)
N3 0.020(2) 0.020(2) 0.015(2) -0.0032(18) 0.0046(18) 0.0010(19)
C1 0.013(3) 0.029(3) 0.014(2) 0.006(2) 0.005(2) -0.002(2)
C2 0.016(3) 0.021(3) 0.021(3) -0.005(2) 0.005(2) 0.004(2)
C3 0.019(3) 0.026(3) 0.020(3) -0.004(2) 0.009(2) 0.004(2)
C4 0.014(2) 0.013(3) 0.012(2) -0.0064(19) 0.0043(19) -0.001(2)
C5 0.014(2) 0.018(3) 0.020(3) -0.003(2) 0.008(2) 0.003(2)
C6 0.011(2) 0.022(3) 0.015(2) -0.002(2) 0.004(2) -0.001(2)
C7 0.013(2) 0.019(3) 0.018(3) -0.001(2) 0.002(2) 0.005(2)
C8 0.024(3) 0.020(3) 0.018(3) -0.004(2) 0.007(2) 0.004(2)
C9 0.014(2) 0.019(3) 0.017(2) 0.001(2) 0.009(2) 0.000(2)
C10 0.014(3) 0.032(3) 0.018(3) 0.004(2) 0.006(2) -0.001(2)
C11 0.028(3) 0.044(4) 0.023(3) 0.003(3) 0.017(2) 0.003(3)
C12 0.018(3) 0.034(3) 0.036(3) 0.009(3) 0.012(2) 0.000(3)
C13 0.016(3) 0.029(3) 0.020(3) 0.002(2) 0.009(2) 0.002(2)
C14 0.029(3) 0.026(3) 0.043(4) 0.002(3) 0.019(3) -0.004(3)
C15 0.023(3) 0.042(4) 0.023(3) 0.007(3) 0.012(2) 0.005(3)
C16 0.015(3) 0.020(3) 0.016(2) 0.002(2) 0.003(2) 0.000(2)
C17 0.019(3) 0.030(3) 0.020(3) -0.006(2) 0.001(2) 0.002(2)
C18 0.020(3) 0.034(4) 0.026(3) -0.003(2) 0.004(2) 0.006(3)
C19 0.016(3) 0.038(4) 0.025(3) 0.006(2) 0.002(2) 0.010(3)
C20 0.016(3) 0.025(3) 0.022(3) 0.002(2) 0.001(2) 0.000(2)
C21 0.015(3) 0.024(3) 0.015(2) 0.003(2) 0.003(2) 0.004(2)
C22 0.025(3) 0.026(3) 0.015(3) 0.008(2) 0.002(2) -0.002(2)
C23 0.035(3) 0.036(4) 0.021(3) 0.008(3) 0.006(3) -0.001(3)
C24 0.028(3) 0.040(4) 0.019(3) 0.005(2) -0.002(2) 0.006(3)
C25 0.019(3) 0.032(3) 0.011(2) 0.005(2) 0.005(2) -0.006(2)
C26 0.019(3) 0.039(4) 0.012(2) 0.001(2) 0.001(2) -0.007(3)
C27 0.037(3) 0.028(3) 0.010(2) -0.006(2) 0.004(2) -0.010(3)
C28 0.021(3) 0.034(4) 0.014(2) -0.001(2) 0.003(2) -0.005(2)
C29 0.023(3) 0.024(3) 0.010(2) -0.003(2) 0.007(2) -0.004(2)
C30 0.016(3) 0.027(3) 0.007(2) 0.001(2) 0.0008(19) -0.004(2)
C31 0.018(3) 0.021(3) 0.014(2) -0.002(2) 0.003(2) -0.007(2)
C32 0.031(3) 0.021(3) 0.012(2) -0.007(2) 0.005(2) 0.000(2)
C33 0.027(3) 0.023(3) 0.021(3) -0.003(2) 0.014(2) 0.001(2)
C34 0.022(3) 0.019(3) 0.014(2) 0.000(2) 0.006(2) -0.001(2)
C35 0.024(3) 0.022(3) 0.012(2) -0.005(2) 0.009(2) -0.002(2)
C36 0.021(3) 0.023(3) 0.016(3) -0.004(2) 0.009(2) -0.001(2)
C37 0.024(3) 0.013(3) 0.020(3) -0.004(2) 0.012(2) 0.002(2)
C38 0.023(3) 0.015(3) 0.031(3) -0.002(2) 0.008(2) 0.006(2)
C39 0.024(3) 0.023(3) 0.028(3) 0.002(2) 0.009(2) 0.009(2)
C40 0.016(3) 0.023(3) 0.013(2) -0.004(2) 0.006(2) -0.001(2)
C41 0.019(3) 0.022(3) 0.016(2) -0.001(2) 0.005(2) 0.003(2)
C42 0.027(3) 0.031(4) 0.021(3) 0.006(2) 0.006(2) 0.007(3)
C43 0.016(3) 0.042(4) 0.031(3) 0.004(3) 0.003(2) 0.007(3)
C44 0.012(3) 0.047(4) 0.030(3) 0.000(3) 0.012(2) 0.001(3)
C45 0.015(3) 0.031(3) 0.013(2) -0.006(2) 0.007(2) -0.002(2)
C46 0.023(3) 0.021(3) 0.019(3) 0.002(2) 0.004(2) -0.003(2)
C47 0.041(4) 0.052(4) 0.024(3) -0.003(3) 0.011(3) -0.021(3)
C48 0.032(3) 0.025(3) 0.037(3) 0.002(3) -0.001(3) 0.000(3)
C49 0.014(3) 0.035(3) 0.024(3) -0.003(2) 0.009(2) -0.006(2)
C50 0.026(3) 0.038(4) 0.026(3) 0.001(3) 0.010(2) -0.008(3)
C51 0.024(3) 0.038(4) 0.034(3) -0.008(3) 0.011(3) -0.008(3)
C52 0.129(12) 0.193(19) 0.27(2) -0.120(17) 0.035(14) -0.019(12)
C53 0.36(2) 0.073(10) 0.102(10) -0.018(8) 0.018(14) -0.027(13)
C54 0.224(16) 0.084(10) 0.156(13) -0.006(9) 0.004(12) 0.084(11)
C55 0.35(2) 0.075(8) 0.035(5) 0.001(5) -0.005(9) -0.048(11)
C56 0.228(17) 0.085(10) 0.126(11) 0.005(8) 0.063(11) 0.056(10)
C57 0.43(3) 0.085(9) 0.026(5) 0.011(5) 0.050(9) 0.050(12)

loop_
_atom_type_symbol
_atom_type_description
_atom_type_scat_dispersion_real
_atom_type_scat_dispersion_imag
_atom_type_scat_source
C C 0.0033 0.0016 'International Tables Vol C Tables 4.2.6.8 and 6.1.1.4'
H H 0.0000 0.0000 'International Tables Vol C Tables 4.2.6.8 and 6.1.1.4'
N N 0.0061 0.0033 'International Tables Vol C Tables 4.2.6.8 and 6.1.1.4'
O O 0.0106 0.0060 'International Tables Vol C Tables 4.2.6.8 and 6.1.1.4'
Cl Cl 0.1484 0.1585 'International Tables Vol C Tables 4.2.6.8 and 6.1.1.4'
Pd Pd -0.9988 1.0072 'International Tables Vol C Tables 4.2.6.8 and 6.1.1.4'

loop_
_geom_angle_atom_site_label_1
_geom_angle_atom_site_label_2
_geom_angle_atom_site_label_3
_geom_angle
C1 Pd1 N3 178.01(18)
C1 Pd1 Cl2 90.34(14)
N3 Pd1 Cl2 88.20(12)
C1 Pd1 Cl1 89.69(14)
N3 Pd1 Cl1 91.72(12)
Cl2 Pd1 Cl1 178.32(5)
C30 O1 C21 116.6(4)
C37 O2 C39 107.9(4)
C1 N1 C4 127.7(4)
C1 N1 C2 112.3(4)
C4 N1 C2 118.7(4)
C1 N2 C40 128.5(4)
C1 N2 C3 111.2(4)
C40 N2 C3 119.9(4)
C37 N3 C38 109.0(4)
C37 N3 Pd1 135.8(4)
C38 N3 Pd1 114.8(3)
N1 C1 N2 108.3(4)
N1 C1 Pd1 125.1(4)
N2 C1 Pd1 126.7(4)
N1 C2 C3 101.3(4)
N1 C2 H2A 111.5
C3 C2 H2A 111.5
N1 C2 H2B 111.5
C3 C2 H2B 111.5
H2A C2 H2B 109.3
N2 C3 C2 100.8(4)
N2 C3 H3A 111.6
C2 C3 H3A 111.6
N2 C3 H3B 111.6
C2 C3 H3B 111.6
H3A C3 H3B 109.4
C9 C4 C5 122.5(4)
C9 C4 N1 119.9(4)
C5 C4 N1 117.0(4)
C6 C5 C4 116.9(4)
C6 C5 C10 119.2(4)
C4 C5 C10 123.9(4)
C5 C6 C7 122.4(4)
C5 C6 H6 118.8
C7 C6 H6 118.8
C8 C7 C6 118.6(4)
C8 C7 C16 121.9(4)
C6 C7 C16 119.2(4)
C7 C8 C9 121.7(5)
C7 C8 H8 119.1
C9 C8 H8 119.1
C4 C9 C8 117.8(4)
C4 C9 C13 122.9(4)
C8 C9 C13 119.2(4)
C5 C10 C12 113.1(4)
C5 C10 C11 110.9(4)
C12 C10 C11 109.5(4)
C5 C10 H10 107.7
C12 C10 H10 107.7
C11 C10 H10 107.7
C10 C11 H11A 109.5
C10 C11 H11B 109.5
H11A C11 H11B 109.5
C10 C11 H11C 109.5
H11A C11 H11C 109.5
H11B C11 H11C 109.5
C10 C12 H12A 109.5
C10 C12 H12B 109.5
H12A C12 H12B 109.5
C10 C12 H12C 109.5
H12A C12 H12C 109.5
H12B C12 H12C 109.5
C9 C13 C15 111.1(4)
C9 C13 C14 111.1(4)
C15 C13 C14 110.6(4)
C9 C13 H13 108.0
C15 C13 H13 108.0
C14 C13 H13 108.0
C13 C14 H14A 109.5
C13 C14 H14B 109.5
H14A C14 H14B 109.5
C13 C14 H14C 109.5
H14A C14 H14C 109.5
H14B C14 H14C 109.5
C13 C15 H15A 109.5
C13 C15 H15B 109.5
H15A C15 H15B 109.5
C13 C15 H15C 109.5
H15A C15 H15C 109.5
H15B C15 H15C 109.5
C17 C16 C21 117.6(4)
C17 C16 C7 118.3(4)
C21 C16 C7 124.1(4)
C18 C17 C16 121.1(5)
C18 C17 H17 119.4
C16 C17 H17 119.4
C17 C18 C19 120.4(5)
C17 C18 H18 119.8
C19 C18 H18 119.8
C20 C19 C18 120.3(5)
C20 C19 H19 119.8
C18 C19 H19 119.8
C19 C20 C21 118.4(5)
C19 C20 C22 124.2(5)
C21 C20 C22 117.4(5)
O1 C21 C16 118.3(4)
O1 C21 C20 119.7(4)
C16 C21 C20 122.0(5)
C20 C22 C25 107.8(4)
C20 C22 C24 111.6(4)
C25 C22 C24 112.2(5)
C20 C22 C23 109.0(4)
C25 C22 C23 108.1(4)
C24 C22 C23 108.1(4)
C22 C23 H23A 109.5
C22 C23 H23B 109.5
H23A C23 H23B 109.5
C22 C23 H23C 109.5
H23A C23 H23C 109.5
H23B C23 H23C 109.5
C22 C24 H24A 109.5
C22 C24 H24B 109.5
H24A C24 H24B 109.5
C22 C24 H24C 109.5
H24A C24 H24C 109.5
H24B C24 H24C 109.5
C26 C25 C30 118.1(5)
C26 C25 C22 123.9(5)
C30 C25 C22 117.9(5)
C27 C26 C25 120.8(5)
C27 C26 H26 119.6
C25 C26 H26 119.6
C26 C27 C28 120.7(5)
C26 C27 H27 119.7
C28 C27 H27 119.7
C27 C28 C29 120.9(5)
C27 C28 H28 119.5
C29 C28 H28 119.5
C30 C29 C28 117.3(5)
C30 C29 C31 125.1(4)
C28 C29 C31 117.7(5)
O1 C30 C29 118.7(4)
O1 C30 C25 119.1(5)
C29 C30 C25 122.1(5)
C36 C31 C32 117.0(5)
C36 C31 C29 123.6(5)
C32 C31 C29 119.3(4)
C33 C32 C31 121.6(4)
C33 C32 H32 119.2
C31 C32 H32 119.2
C32 C33 C34 120.8(5)
C32 C33 H33 119.6
C34 C33 H33 119.6
C35 C34 C33 118.0(5)
C35 C34 C37 122.8(4)
C33 C34 C37 119.1(4)
C36 C35 C34 120.7(4)
C36 C35 H35 119.6
C34 C35 H35 119.6
C31 C36 C35 121.8(5)
C31 C36 H36 119.1
C35 C36 H36 119.1
N3 C37 O2 115.4(5)
N3 C37 C34 128.9(4)
O2 C37 C34 115.7(4)
N3 C38 C39 104.1(4)
N3 C38 H38A 110.9
C39 C38 H38A 110.9
N3 C38 H38B 110.9
C39 C38 H38B 110.9
H38A C38 H38B 108.9
O2 C39 C38 103.6(4)
O2 C39 H39A 111.0
C38 C39 H39A 111.0
O2 C39 H39B 111.0
C38 C39 H39B 111.0
H39A C39 H39B 109.0
C45 C40 C41 122.3(5)
C45 C40 N2 117.6(4)
C41 C40 N2 119.9(4)
C42 C41 C40 116.9(5)
C42 C41 C46 119.4(5)
C40 C41 C46 123.5(5)
C43 C42 C41 121.6(5)
C43 C42 H42 119.2
C41 C42 H42 119.2
C42 C43 C44 120.1(5)
C42 C43 H43 120.0
C44 C43 H43 120.0
C43 C44 C45 121.8(5)
C43 C44 H44 119.1
C45 C44 H44 119.1
C44 C45 C40 117.2(5)
C44 C45 C49 119.9(5)
C40 C45 C49 122.9(4)
C41 C46 C47 110.3(4)
C41 C46 C48 111.1(4)
C47 C46 C48 111.1(5)
C41 C46 H46 108.1
C47 C46 H46 108.1
C48 C46 H46 108.1
C46 C47 H47A 109.5
C46 C47 H47B 109.5
H47A C47 H47B 109.5
C46 C47 H47C 109.5
H47A C47 H47C 109.5
H47B C47 H47C 109.5
C46 C48 H48A 109.5
C46 C48 H48B 109.5
H48A C48 H48B 109.5
C46 C48 H48C 109.5
H48A C48 H48C 109.5
H48B C48 H48C 109.5
C45 C49 C50 113.0(4)
C45 C49 C51 110.4(4)
C50 C49 C51 109.3(4)
C45 C49 H49 108.0
C50 C49 H49 108.0
C51 C49 H49 108.0
C49 C50 H50A 109.5
C49 C50 H50B 109.5
H50A C50 H50B 109.5
C49 C50 H50C 109.5
H50A C50 H50C 109.5
H50B C50 H50C 109.5
C49 C51 H51A 109.5
C49 C51 H51B 109.5
H51A C51 H51B 109.5
C49 C51 H51C 109.5
H51A C51 H51C 109.5
H51B C51 H51C 109.5
C53 C52 H52A 109.5
C53 C52 H52B 109.5
H52A C52 H52B 109.5
C53 C52 H52C 109.5
H52A C52 H52C 109.5
H52B C52 H52C 109.5
C52 C53 C54 103.9(13)
C52 C53 H53A 111.0
C54 C53 H53A 111.0
C52 C53 H53B 111.0
C54 C53 H53B 111.0
H53A C53 H53B 109.0
C55 C54 C53 110.0(14)
C55 C54 H54A 109.7
C53 C54 H54A 109.7
C55 C54 H54B 109.7
C53 C54 H54B 109.7
H54A C54 H54B 108.2
C54 C55 C56 114.9(12)
C54 C55 H55A 108.5
C56 C55 H55A 108.5
C54 C55 H55B 108.5
C56 C55 H55B 108.5
H55A C55 H55B 107.5
C55 C56 C57 121.9(13)
C55 C56 H56A 106.9
C57 C56 H56A 106.9
C55 C56 H56B 106.9
C57 C56 H56B 106.9
H56A C56 H56B 106.7
C56 C57 H57A 109.5
C56 C57 H57B 109.5
H57A C57 H57B 109.5
C56 C57 H57C 109.5
H57A C57 H57C 109.5
H57B C57 H57C 109.5

loop_
_geom_bond_atom_site_label_1
_geom_bond_atom_site_label_2
_geom_bond_distance
Pd1 C1 1.951(5)
Pd1 N3 2.088(4)
Pd1 Cl2 2.3024(13)
Pd1 Cl1 2.3074(13)
O1 C30 1.388(6)
O1 C21 1.390(6)
O2 C37 1.356(6)
O2 C39 1.454(6)
N1 C1 1.336(6)
N1 C4 1.452(6)
N1 C2 1.462(6)
N2 C1 1.345(6)
N2 C40 1.435(6)
N2 C3 1.491(6)
N3 C37 1.278(6)
N3 C38 1.469(6)
C2 C3 1.527(7)
C2 H2A 0.9900
C2 H2B 0.9900
C3 H3A 0.9900
C3 H3B 0.9900
C4 C9 1.396(6)
C4 C5 1.403(6)
C5 C6 1.394(6)
C5 C10 1.509(7)
C6 C7 1.396(6)
C6 H6 0.9500
C7 C8 1.381(7)
C7 C16 1.497(7)
C8 C9 1.402(7)
C8 H8 0.9500
C9 C13 1.522(6)
C10 C12 1.529(7)
C10 C11 1.543(7)
C10 H10 1.0000
C11 H11A 0.9800
C11 H11B 0.9800
C11 H11C 0.9800
C12 H12A 0.9800
C12 H12B 0.9800
C12 H12C 0.9800
C13 C15 1.532(7)
C13 C14 1.533(8)
C13 H13 1.0000
C14 H14A 0.9800
C14 H14B 0.9800
C14 H14C 0.9800
C15 H15A 0.9800
C15 H15B 0.9800
C15 H15C 0.9800
C16 C17 1.392(7)
C16 C21 1.397(7)
C17 C18 1.382(7)
C17 H17 0.9500
C18 C19 1.389(7)
C18 H18 0.9500
C19 C20 1.383(7)
C19 H19 0.9500
C20 C21 1.405(7)
C20 C22 1.511(7)
C22 C25 1.522(8)
C22 C24 1.533(7)
C22 C23 1.554(7)
C23 H23A 0.9800
C23 H23B 0.9800
C23 H23C 0.9800
C24 H24A 0.9800
C24 H24B 0.9800
C24 H24C 0.9800
C25 C26 1.387(7)
C25 C30 1.408(7)
C26 C27 1.372(8)
C26 H26 0.9500
C27 C28 1.383(7)
C27 H27 0.9500
C28 C29 1.403(7)
C28 H28 0.9500
C29 C30 1.396(7)
C29 C31 1.485(7)
C31 C36 1.390(6)
C31 C32 1.416(7)
C32 C33 1.377(7)
C32 H32 0.9500
C33 C34 1.406(7)
C33 H33 0.9500
C34 C35 1.399(7)
C34 C37 1.458(7)
C35 C36 1.391(7)
C35 H35 0.9500
C36 H36 0.9500
C38 C39 1.525(7)
C38 H38A 0.9900
C38 H38B 0.9900
C39 H39A 0.9900
C39 H39B 0.9900
C40 C45 1.410(7)
C40 C41 1.410(7)
C41 C42 1.403(7)
C41 C46 1.512(7)
C42 C43 1.375(8)
C42 H42 0.9500
C43 C44 1.378(8)
C43 H43 0.9500
C44 C45 1.391(7)
C44 H44 0.9500
C45 C49 1.516(7)
C46 C47 1.525(7)
C46 C48 1.530(8)
C46 H46 1.0000
C47 H47A 0.9800
C47 H47B 0.9800
C47 H47C 0.9800
C48 H48A 0.9800
C48 H48B 0.9800
C48 H48C 0.9800
C49 C50 1.531(7)
C49 C51 1.541(7)
C49 H49 1.0000
C50 H50A 0.9800
C50 H50B 0.9800
C50 H50C 0.9800
C51 H51A 0.9800
C51 H51B 0.9800
C51 H51C 0.9800
C52 C53 1.482(14)
C52 H52A 0.9800
C52 H52B 0.9800
C52 H52C 0.9800
C53 C54 1.59(2)
C53 H53A 0.9900
C53 H53B 0.9900
C54 C55 1.446(18)
C54 H54A 0.9900
C54 H54B 0.9900
C55 C56 1.495(19)
C55 H55A 0.9900
C55 H55B 0.9900
C56 C57 1.524(16)
C56 H56A 0.9900
C56 H56B 0.9900
C57 H57A 0.9800
C57 H57B 0.9800
C57 H57C 0.9800
